data_4318542
loop_
_publ_author_name
'Oliver Herd'
'Dietmar Hoff'
'Konstantin W. Kottsieper'
'Christian Liek'
'Kirsten Wenz'
'Othmar Stelzer'
'William S. Sheldrick'

_publ_section_title
;
 Water-Soluble Phosphines. 17.1 Novel Water-Soluble Secondary and Tertiary
 Phosphines with Disulfonated 1,1'-Biphenyl Backbones and Dibenzophosphole
 Moieties
;
_journal_name_full 'Inorganic Chemistry'
_journal_page_first 5034
_journal_page_last 5042
_journal_paper_doi 10.1021/ic011239z
_journal_volume 41
_journal_year 2002
_chemical_formula_sum 'C18 H16 K2 O9.5 P S2'
_chemical_formula_weight 557.60
_chemical_name_systematic
;
  1-Oxa-1-phenyl-5,5'-bissulfonato-dibenzo[b,d]phosphole-dipotassium
;
_space_group_IT_number 14
_symmetry_cell_setting monoclinic
_symmetry_space_group_name_Hall '-P 2yn'
_symmetry_space_group_name_H-M 'P 1 21/n 1'
_atom_sites_solution_hydrogens geom
_atom_sites_solution_primary direct
_atom_sites_solution_secondary difmap
_audit_creation_method SHELXL
_cell_angle_alpha 90.00
_cell_angle_beta 105.63(3)
_cell_angle_gamma 90.00
_cell_formula_units_Z 8
_cell_length_a 13.799(3)
_cell_length_b 19.246(4)
_cell_length_c 17.764(4)
_cell_measurement_reflns_used 15
_cell_measurement_temperature 293(2)
_cell_measurement_theta_max 15.0
_cell_measurement_theta_min 7.5
_cell_volume 4543.2(18)
_computing_cell_refinement 'Siemens R3m/V'
_computing_data_collection 'Siemens R3m/V'
_computing_data_reduction XDISK
_computing_molecular_graphics 'Bruker SHELXTL'
_computing_publication_material 'SHELXL 93'
_computing_structure_refinement 'SHELXL-93 (Sheldrick, 1993)'
_computing_structure_solution 'SHELXS-86 (Sheldrick, 1990)'
_diffrn_ambient_temperature 293(2)
_diffrn_measurement_device 'Siemens P4 4-circle-diffractometer'
_diffrn_measurement_method 'Profile fitted'
_diffrn_radiation_monochromator graphite
_diffrn_radiation_source 'fine-focus sealed tube'
_diffrn_radiation_type MoK\a
_diffrn_radiation_wavelength 0.71073
_diffrn_reflns_av_R_equivalents 0.0509
_diffrn_reflns_av_sigmaI/netI 0.0473
_diffrn_reflns_limit_h_max 16
_diffrn_reflns_limit_h_min 0
_diffrn_reflns_limit_k_max 22
_diffrn_reflns_limit_k_min 0
_diffrn_reflns_limit_l_max 20
_diffrn_reflns_limit_l_min -22
_diffrn_reflns_number 8284
_diffrn_reflns_theta_max 27.19
_diffrn_reflns_theta_min 2.12
_diffrn_standards_decay_% 20
_diffrn_standards_interval_count 100
_diffrn_standards_number 3
_exptl_absorpt_coefficient_mu 0.722
_exptl_absorpt_correction_T_max 0.29647
_exptl_absorpt_correction_T_min 0.22624
_exptl_absorpt_correction_type empirical
_exptl_crystal_colour colourless
_exptl_crystal_density_diffrn 1.630
_exptl_crystal_description prism
_exptl_crystal_F_000 2280
_exptl_crystal_size_max 0.75
_exptl_crystal_size_mid 0.38
_exptl_crystal_size_min 0.30
_refine_diff_density_max 1.930
_refine_diff_density_min -1.391
_refine_diff_density_rms 0.107
_refine_ls_extinction_method none
_refine_ls_goodness_of_fit_all 1.021
_refine_ls_goodness_of_fit_obs 1.036
_refine_ls_hydrogen_treatment noref
_refine_ls_matrix_type full
_refine_ls_number_parameters 586
_refine_ls_number_reflns 7918
_refine_ls_number_restraints 9
_refine_ls_restrained_S_all 1.082
_refine_ls_restrained_S_obs 1.041
_refine_ls_R_factor_all 0.1196
_refine_ls_R_factor_obs 0.0784
_refine_ls_shift/esd_max -0.034
_refine_ls_shift/esd_mean 0.002
_refine_ls_structure_factor_coef Fsqd
_refine_ls_weighting_details 'w=1/[\s^2^(Fo^2^)+(0.0919P)^2^+27.2320P] where P=(Fo^2^+2Fc^2^)/3'
_refine_ls_weighting_scheme calc
_refine_ls_wR_factor_all 0.2414
_refine_ls_wR_factor_obs 0.1904
_reflns_number_observed 5472
_reflns_number_total 7930
_reflns_observed_criterion >2sigma(I)
_cod_data_source_file ic011239z.cif
_cod_data_source_block stel29
_cod_depositor_comments
;
The following automatic conversions were performed:

'_refine_ls_weighting_scheme' value 'calc
w=1/[\s^2^(Fo^2^)+(0.0919P)^2^+27.2320P] where P=(Fo^2^+2Fc^2^)/3'
was changed to 'calc'. New tag '_refine_ls_weighting_details' was
created. The value of the new tag was set to
'w=1/[\s^2^(Fo^2^)+(0.0919P)^2^+27.2320P] where P=(Fo^2^+2Fc^2^)/3'.

Automatic conversion script
Id: cif_fix_values 3143 2015-03-26 13:38:13Z robertas 
;
_cod_original_cell_volume 4543.4(16)
_cod_database_code 4318542

loop_
_symmetry_equiv_pos_as_xyz
'x, y, z'
'-x+1/2, y+1/2, -z+1/2'
'-x, -y, -z'
'x-1/2, -y-1/2, z-1/2'

loop_
_atom_site_aniso_label
_atom_site_aniso_U_11
_atom_site_aniso_U_22
_atom_site_aniso_U_33
_atom_site_aniso_U_23
_atom_site_aniso_U_13
_atom_site_aniso_U_12
K1 0.0497(9) 0.0456(9) 0.0565(10) -0.0078(7) 0.0242(8) -0.0038(7)
K2 0.0618(10) 0.0452(9) 0.0494(9) -0.0009(7) 0.0221(8) -0.0085(8)
K3 0.0453(11) 0.111(2) 0.111(2) 0.0033(15) 0.0307(12) 0.0029(11)
K4 0.148(2) 0.0613(13) 0.089(2) 0.0194(12) 0.054(2) 0.0411(14)
O1 0.064(3) 0.049(3) 0.045(3) 0.002(2) 0.016(3) -0.003(3)
O2 0.084(4) 0.060(4) 0.096(5) -0.040(3) 0.040(4) -0.020(3)
O3 0.064(3) 0.052(3) 0.070(4) -0.007(3) 0.028(3) -0.005(3)
O4 0.064(4) 0.079(4) 0.068(4) 0.012(3) 0.014(3) -0.003(3)
O5 0.109(7) 0.131(8) 0.156(9) 0.026(7) 0.035(6) 0.042(6)
O6 0.189(10) 0.120(7) 0.103(6) 0.006(5) 0.045(7) -0.076(7)
O7 0.327(27) 0.433(37) 0.327(29) 0.102(26) 0.095(23) 0.035(26)
P1 0.0492(10) 0.0360(9) 0.0318(9) 0.0082(7) 0.0189(8) 0.0067(8)
P2 0.0474(11) 0.0271(9) 0.0789(14) -0.0122(9) 0.0265(10) -0.0019(8)
S1 0.081(2) 0.143(3) 0.071(2) 0.048(2) 0.0450(14) 0.073(2)
O11 0.078(4) 0.104(5) 0.088(5) 0.032(4) 0.053(4) 0.035(4)
O12 0.078(5) 0.293(14) 0.083(5) 0.054(7) 0.030(4) 0.092(7)
O13 0.229(12) 0.085(6) 0.220(12) 0.016(7) 0.159(11) 0.068(7)
S2 0.0421(9) 0.0316(8) 0.0304(8) 0.0060(6) 0.0141(7) 0.0039(7)
O21 0.079(4) 0.041(3) 0.034(3) 0.004(2) 0.018(2) -0.001(3)
O22 0.062(3) 0.040(3) 0.052(3) 0.018(2) 0.025(3) 0.021(2)
O23 0.048(3) 0.067(3) 0.039(3) 0.019(2) 0.013(2) -0.007(2)
S3 0.0333(8) 0.0392(9) 0.0486(10) 0.0009(8) 0.0161(7) -0.0041(7)
O31 0.035(3) 0.061(3) 0.072(4) 0.008(3) 0.000(3) -0.006(2)
O32 0.055(3) 0.062(3) 0.059(3) 0.015(3) 0.027(3) -0.010(3)
O33 0.061(3) 0.048(3) 0.084(4) -0.021(3) 0.038(3) -0.019(3)
S4 0.0359(9) 0.0360(9) 0.0535(10) -0.0082(8) 0.0234(8) 0.0003(7)
O41 0.056(3) 0.047(3) 0.053(3) -0.019(2) 0.017(3) 0.002(2)
O42 0.072(4) 0.049(3) 0.127(5) -0.018(3) 0.075(4) -0.012(3)
O43 0.056(3) 0.052(3) 0.061(3) 0.005(3) 0.011(3) 0.019(3)
C1 0.054(4) 0.041(4) 0.037(4) 0.009(3) 0.018(3) 0.015(3)
C2 0.047(4) 0.043(4) 0.030(3) 0.004(3) 0.017(3) 0.013(3)
C3 0.055(4) 0.060(5) 0.037(4) 0.020(3) 0.028(3) 0.022(4)
C4 0.061(5) 0.076(6) 0.044(4) 0.019(4) 0.025(4) 0.039(4)
C5 0.070(5) 0.064(5) 0.051(5) 0.022(4) 0.023(4) 0.036(4)
C6 0.068(5) 0.054(5) 0.042(4) 0.020(4) 0.025(4) 0.023(4)
C7 0.042(4) 0.037(3) 0.032(3) 0.004(3) 0.017(3) 0.006(3)
C8 0.048(4) 0.039(4) 0.036(4) 0.007(3) 0.025(3) 0.002(3)
C9 0.034(3) 0.043(4) 0.028(3) 0.005(3) 0.013(3) 0.006(3)
C10 0.040(3) 0.033(3) 0.041(4) 0.005(3) 0.019(3) 0.007(3)
C11 0.042(3) 0.027(3) 0.035(3) 0.002(3) 0.019(3) 0.001(3)
C12 0.034(3) 0.036(3) 0.027(3) 0.002(3) 0.013(3) 0.006(3)
C13 0.044(4) 0.034(3) 0.030(3) 0.008(3) 0.014(3) 0.007(3)
C14 0.046(4) 0.040(4) 0.042(4) 0.005(3) 0.021(3) 0.003(3)
C15 0.071(5) 0.065(5) 0.039(4) 0.003(4) 0.029(4) 0.006(4)
C16 0.070(5) 0.056(5) 0.043(4) -0.008(4) 0.005(4) 0.010(4)
C17 0.073(6) 0.042(4) 0.061(5) -0.001(4) 0.013(4) -0.009(4)
C18 0.061(5) 0.047(4) 0.048(4) 0.008(4) 0.018(4) -0.007(4)
C21 0.039(4) 0.028(3) 0.049(4) -0.006(3) 0.017(3) -0.001(3)
C22 0.037(3) 0.026(3) 0.039(3) -0.001(3) 0.014(3) -0.001(3)
C23 0.035(3) 0.026(3) 0.039(3) -0.004(3) 0.014(3) -0.005(3)
C24 0.032(3) 0.030(3) 0.038(3) -0.003(3) 0.016(3) 0.000(3)
C25 0.033(4) 0.041(4) 0.069(5) -0.007(3) 0.028(3) -0.010(3)
C26 0.042(4) 0.032(4) 0.074(5) -0.009(3) 0.025(4) -0.009(3)
C27 0.036(3) 0.027(3) 0.037(3) 0.000(3) 0.014(3) 0.000(3)
C28 0.037(4) 0.031(3) 0.047(4) -0.007(3) 0.014(3) 0.000(3)
C29 0.043(4) 0.036(4) 0.068(5) -0.015(3) 0.023(4) 0.000(3)
C30 0.035(4) 0.045(4) 0.053(4) -0.005(3) 0.020(3) 0.005(3)
C31 0.030(3) 0.036(3) 0.036(3) 0.006(3) 0.011(3) 0.004(3)
C32 0.034(3) 0.028(3) 0.037(3) -0.001(3) 0.013(3) 0.002(3)
C33 0.064(5) 0.032(4) 0.106(7) 0.011(4) 0.031(5) 0.005(4)
C34 0.143(12) 0.085(8) 0.129(11) 0.052(8) -0.054(10) -0.029(8)
C35 0.182(17) 0.132(14) 0.151(15) 0.064(12) -0.061(13) -0.045(12)
C36 0.111(11) 0.091(10) 0.170(16) 0.062(10) 0.017(10) 0.015(8)
C37 0.168(15) 0.054(7) 0.161(14) 0.033(8) 0.059(12) -0.009(8)
C38 0.136(11) 0.051(6) 0.130(10) 0.002(6) 0.058(9) -0.010(6)

loop_
_atom_site_label
_atom_site_type_symbol
_atom_site_fract_x
_atom_site_fract_y
_atom_site_fract_z
_atom_site_U_iso_or_equiv
_atom_site_thermal_displace_type
_atom_site_occupancy
_atom_site_calc_flag
_atom_site_refinement_flags
_atom_site_disorder_group
K1 K 0.66015(12) 0.38546(8) 0.03120(10) 0.0487(4) Uani 1 d . .
K2 K 0.62911(13) 0.03928(9) 0.57302(10) 0.0508(4) Uani 1 d . .
K3 K -0.36377(15) 0.37515(14) -0.2107(2) 0.0873(7) Uani 1 d . .
K4 K -0.0550(2) 0.32191(12) 0.12186(15) 0.0953(9) Uani 1 d . .
O1 O 0.6777(4) 0.2552(3) 0.0937(3) 0.0525(13) Uani 1 d . .
O2 O 0.0747(5) 0.0783(3) -0.2402(4) 0.077(2) Uani 1 d . .
O3 O 0.5342(4) 0.4490(3) 0.1047(3) 0.0599(14) Uani 1 d . .
O4 O 0.6731(4) 0.5168(3) -0.0401(4) 0.071(2) Uani 1 d . .
O5 O -0.3793(7) 0.5168(5) -0.2406(6) 0.132(3) Uani 1 d . .
O6 O -0.1198(8) 0.2002(5) 0.1441(5) 0.136(4) Uani 1 d . .
O7 O -0.4263(19) 0.3672(16) -0.3849(15) 0.361(14) Uani 1 d . .
P1 P 0.59888(14) 0.20155(9) 0.08412(10) 0.0375(4) Uani 1 d . .
P2 P 0.11700(15) 0.11948(9) -0.16964(14) 0.0493(5) Uani 1 d . .
S1 S 0.2076(2) 0.2930(2) 0.1751(2) 0.0936(11) Uani 1 d D .
O11 O 0.1931(5) 0.2471(4) 0.2328(4) 0.084(2) Uani 1 d D .
O12 O 0.1273(5) 0.3007(7) 0.1066(4) 0.149(5) Uani 1 d D .
O13 O 0.2313(8) 0.3646(4) 0.2069(7) 0.159(5) Uani 1 d D .
S2 S 0.60904(12) -0.01142(8) 0.35466(9) 0.0339(4) Uani 1 d . .
O21 O 0.6408(4) 0.0339(2) 0.4219(3) 0.0506(13) Uani 1 d . .
O22 O 0.6797(4) -0.0669(2) 0.3547(3) 0.0496(13) Uani 1 d . .
O23 O 0.5075(4) -0.0363(3) 0.3420(3) 0.0511(13) Uani 1 d . .
S3 S 0.42570(12) 0.36549(9) -0.14193(10) 0.0394(4) Uani 1 d . .
O31 O 0.5215(4) 0.3389(3) -0.0971(3) 0.0587(14) Uani 1 d . .
O32 O 0.4280(4) 0.3856(3) -0.2200(3) 0.0564(14) Uani 1 d . .
O33 O 0.3862(4) 0.4195(3) -0.1017(4) 0.0608(15) Uani 1 d . .
S4 S -0.12800(12) 0.36219(9) -0.07144(11) 0.0396(4) Uani 1 d . .
O41 O -0.0563(4) 0.4014(3) -0.0129(3) 0.0514(13) Uani 1 d . .
O42 O -0.2075(4) 0.3327(3) -0.0429(4) 0.073(2) Uani 1 d . .
O43 O -0.1647(4) 0.4015(3) -0.1429(3) 0.0574(14) Uani 1 d . .
C1 C 0.4804(5) 0.2296(4) 0.0981(4) 0.043(2) Uani 1 d . .
C2 C 0.4571(5) 0.1915(3) 0.1586(4) 0.039(2) Uani 1 d . .
C3 C 0.3718(5) 0.2093(4) 0.1818(4) 0.048(2) Uani 1 d . .
H3 H 0.3549(5) 0.1847(4) 0.2215(4) 0.057 Uiso 1 calc R .
C4 C 0.3128(6) 0.2635(5) 0.1454(4) 0.059(2) Uani 1 d . .
C5 C 0.3372(6) 0.3000(4) 0.0850(5) 0.061(2) Uani 1 d . .
H5 H 0.2960(6) 0.3362(4) 0.0604(5) 0.073 Uiso 1 calc R .
C6 C 0.4203(6) 0.2834(4) 0.0621(4) 0.053(2) Uani 1 d . .
H6 H 0.4365(6) 0.3082(4) 0.0223(4) 0.063 Uiso 1 calc R .
C7 C 0.5317(5) 0.1373(3) 0.1915(4) 0.0356(14) Uani 1 d . .
C8 C 0.6127(5) 0.1354(3) 0.1571(4) 0.0382(15) Uani 1 d . .
C9 C 0.6907(5) 0.0884(3) 0.1820(3) 0.0341(14) Uani 1 d . .
H9 H 0.7440(5) 0.0879(3) 0.1592(3) 0.041 Uiso 1 calc R .
C10 C 0.6887(5) 0.0420(3) 0.2411(4) 0.0365(14) Uani 1 d . .
H10 H 0.7408(5) 0.0103(3) 0.2585(4) 0.044 Uiso 1 calc R .
C11 C 0.6090(5) 0.0432(3) 0.2738(4) 0.0330(14) Uani 1 d . .
C12 C 0.5295(5) 0.0891(3) 0.2495(3) 0.0316(13) Uani 1 d . .
H12 H 0.4754(5) 0.0877(3) 0.2714(3) 0.038 Uiso 1 calc R .
C13 C 0.5780(5) 0.1582(3) -0.0077(4) 0.0354(14) Uani 1 d . .
C14 C 0.6267(5) 0.1821(4) -0.0612(4) 0.041(2) Uani 1 d . .
H14 H 0.6686(5) 0.2208(4) -0.0498(4) 0.049 Uiso 1 calc R .
C15 C 0.6124(6) 0.1481(4) -0.1319(4) 0.056(2) Uani 1 d . .
H15 H 0.6444(6) 0.1644(4) -0.1683(4) 0.067 Uiso 1 calc R .
C16 C 0.5513(6) 0.0902(4) -0.1491(5) 0.058(2) Uani 1 d . .
H16 H 0.5432(6) 0.0672(4) -0.1964(5) 0.070 Uiso 1 calc R .
C17 C 0.5029(7) 0.0667(4) -0.0963(5) 0.060(2) Uani 1 d . .
H17 H 0.4614(7) 0.0278(4) -0.1080(5) 0.072 Uiso 1 calc R .
C18 C 0.5153(6) 0.1005(4) -0.0258(5) 0.051(2) Uani 1 d . .
H18 H 0.4818(6) 0.0846(4) 0.0098(5) 0.062 Uiso 1 calc R .
C21 C 0.0353(5) 0.1819(3) -0.1425(4) 0.0376(15) Uani 1 d . .
C22 C 0.0830(5) 0.2469(3) -0.1290(4) 0.0332(14) Uani 1 d . .
C23 C 0.0341(5) 0.3016(3) -0.1045(4) 0.0325(13) Uani 1 d . .
H23 H 0.0648(5) 0.3448(3) -0.0940(4) 0.039 Uiso 1 calc R .
C24 C -0.0611(5) 0.2905(3) -0.0958(4) 0.0323(13) Uani 1 d . .
C25 C -0.1088(5) 0.2265(4) -0.1096(5) 0.045(2) Uani 1 d . .
H25 H -0.1730(5) 0.2205(4) -0.1033(5) 0.054 Uiso 1 calc R .
C26 C -0.0587(5) 0.1717(4) -0.1331(5) 0.047(2) Uani 1 d . .
H26 H -0.0889(5) 0.1282(4) -0.1424(5) 0.057 Uiso 1 calc R .
C27 C 0.1831(5) 0.2483(3) -0.1444(4) 0.0324(13) Uani 1 d . .
C28 C 0.2114(5) 0.1840(3) -0.1699(4) 0.0378(15) Uani 1 d . .
C29 C 0.3020(5) 0.1761(4) -0.1886(5) 0.047(2) Uani 1 d . .
H29 H 0.3190(5) 0.1338(4) -0.2070(5) 0.057 Uiso 1 calc R .
C30 C 0.3659(5) 0.2317(4) -0.1796(4) 0.043(2) Uani 1 d . .
H30 H 0.4273(5) 0.2270(4) -0.1913(4) 0.051 Uiso 1 calc R .
C31 C 0.3399(4) 0.2952(3) -0.1531(4) 0.0333(14) Uani 1 d . .
C32 C 0.2476(4) 0.3044(3) -0.1358(4) 0.0321(13) Uani 1 d . .
H32 H 0.2302(4) 0.3471(3) -0.1189(4) 0.038 Uiso 1 calc R .
C33 C 0.1624(6) 0.0652(4) -0.0863(6) 0.066(2) Uani 1 d D .
C34 C 0.2288(11) 0.0900(6) -0.0197(7) 0.137(6) Uani 1 d D .
H34 H 0.2552(11) 0.1345(6) -0.0189(7) 0.164 Uiso 1 calc R .
C35 C 0.2563(13) 0.0483(7) 0.0461(9) 0.175(9) Uani 1 d D .
H35 H 0.3028(13) 0.0650(7) 0.0906(9) 0.210 Uiso 1 calc R .
C36 C 0.2164(10) -0.0173(6) 0.0474(9) 0.128(5) Uani 1 d D .
H36 H 0.2307(10) -0.0434(6) 0.0931(9) 0.154 Uiso 1 calc R .
C37 C 0.1549(12) -0.0429(6) -0.0213(8) 0.125(5) Uani 1 d D .
H37 H 0.1316(12) -0.0884(6) -0.0232(8) 0.150 Uiso 1 calc R .
C38 C 0.1273(9) -0.0018(4) -0.0873(7) 0.102(4) Uani 1 d D .
H38 H 0.0846(9) -0.0196(4) -0.1330(7) 0.122 Uiso 1 calc R .

loop_
_atom_type_symbol
_atom_type_description
_atom_type_scat_dispersion_real
_atom_type_scat_dispersion_imag
_atom_type_scat_source
C C 0.0033 0.0016 'International Tables Vol C Tables 4.2.6.8 and 6.1.1.4'
H H 0.0000 0.0000 'International Tables Vol C Tables 4.2.6.8 and 6.1.1.4'
O O 0.0106 0.0060 'International Tables Vol C Tables 4.2.6.8 and 6.1.1.4'
P P 0.1023 0.0942 'International Tables Vol C Tables 4.2.6.8 and 6.1.1.4'
S S 0.1246 0.1234 'International Tables Vol C Tables 4.2.6.8 and 6.1.1.4'
K K 0.2009 0.2494 'International Tables Vol C Tables 4.2.6.8 and 6.1.1.4'

loop_
_geom_angle_atom_site_label_1
_geom_angle_atom_site_label_2
_geom_angle_atom_site_label_3
_geom_angle
_geom_angle_site_symmetry_1
_geom_angle_site_symmetry_3
_geom_angle_publ_flag
O31 K1 O42 83.3(2) . 1_655 ?
O31 K1 O22 170.8(2) . 2_655 ?
O42 K1 O22 88.3(2) 1_655 2_655 ?
O31 K1 O1 90.2(2) . . ?
O42 K1 O1 81.8(2) 1_655 . ?
O22 K1 O1 92.3(2) 2_655 . ?
O31 K1 O3 98.9(2) . . ?
O42 K1 O3 175.2(2) 1_655 . ?
O22 K1 O3 89.2(2) 2_655 . ?
O1 K1 O3 102.4(2) . . ?
O31 K1 O4 91.9(2) . . ?
O42 K1 O4 89.2(2) 1_655 . ?
O22 K1 O4 84.1(2) 2_655 . ?
O1 K1 O4 170.3(2) . . ?
O3 K1 O4 86.6(2) . . ?
O31 K1 P1 75.33(12) . . ?
O42 K1 P1 89.73(13) 1_655 . ?
O22 K1 P1 108.55(12) 2_655 . ?
O1 K1 P1 17.77(12) . . ?
O3 K1 P1 94.91(12) . . ?
O4 K1 P1 167.27(14) . . ?
O31 K1 K4 129.14(13) . 1_655 ?
O42 K1 K4 50.8(2) 1_655 1_655 ?
O22 K1 K4 45.09(12) 2_655 1_655 ?
O1 K1 K4 65.58(12) . 1_655 ?
O3 K1 K4 128.70(14) . 1_655 ?
O4 K1 K4 106.04(13) . 1_655 ?
P1 K1 K4 82.90(6) . 1_655 ?
O31 K1 K3 44.23(12) . 1_655 ?
O42 K1 K3 50.8(2) 1_655 1_655 ?
O22 K1 K3 126.74(12) 2_655 1_655 ?
O1 K1 K3 110.20(12) . 1_655 ?
O3 K1 K3 128.52(14) . 1_655 ?
O4 K1 K3 65.62(14) . 1_655 ?
P1 K1 K3 104.20(6) . 1_655 ?
K4 K1 K3 101.16(6) 1_655 1_655 ?
O31 K1 K2 103.98(13) . 2_655 ?
O42 K1 K2 59.56(12) 1_655 2_655 ?
O22 K1 K2 68.24(11) 2_655 2_655 ?
O1 K1 K2 136.05(12) . 2_655 ?
O3 K1 K2 115.71(12) . 2_655 ?
O4 K1 K2 34.41(12) . 2_655 ?
P1 K1 K2 148.80(5) . 2_655 ?
K4 K1 K2 73.53(5) 1_655 2_655 ?
K3 K1 K2 62.05(5) 1_655 2_655 ?
O23 K2 O21 141.1(2) 3_656 . ?
O23 K2 O41 69.37(15) 3_656 4_666 ?
O21 K2 O41 76.7(2) . 4_666 ?
O23 K2 O43 78.8(2) 3_656 2_545 ?
O21 K2 O43 109.7(2) . 2_545 ?
O41 K2 O43 128.2(2) 4_666 2_545 ?
O23 K2 O41 87.8(2) 3_656 2_545 ?
O21 K2 O41 73.35(14) . 2_545 ?
O41 K2 O41 89.86(15) 4_666 2_545 ?
O43 K2 O41 48.25(15) 2_545 2_545 ?
O23 K2 O4 156.6(2) 3_656 2_645 ?
O21 K2 O4 60.1(2) . 2_645 ?
O41 K2 O4 134.0(2) 4_666 2_645 ?
O43 K2 O4 83.8(2) 2_545 2_645 ?
O41 K2 O4 92.2(2) 2_545 2_645 ?
O23 K2 O13 79.8(2) 3_656 4_666 ?
O21 K2 O13 130.8(2) . 4_666 ?
O41 K2 O13 109.6(2) 4_666 4_666 ?
O43 K2 O13 103.3(2) 2_545 4_666 ?
O41 K2 O13 151.1(2) 2_545 4_666 ?
O4 K2 O13 89.2(2) 2_645 4_666 ?
O23 K2 O12 82.7(2) 3_656 4_666 ?
O21 K2 O12 103.3(2) . 4_666 ?
O41 K2 O12 69.9(2) 4_666 4_666 ?
O43 K2 O12 145.2(2) 2_545 4_666 ?
O41 K2 O12 159.5(2) 2_545 4_666 ?
O4 K2 O12 103.6(2) 2_645 4_666 ?
O13 K2 O12 44.0(2) 4_666 4_666 ?
O23 K2 S4 88.92(13) 3_656 2_545 ?
O21 K2 S4 87.44(11) . 2_545 ?
O41 K2 S4 113.33(12) 4_666 2_545 ?
O43 K2 S4 24.93(11) 2_545 2_545 ?
O41 K2 S4 24.84(10) 2_545 2_545 ?
O4 K2 S4 81.66(13) 2_645 2_545 ?
O13 K2 S4 127.9(2) 4_666 2_545 ?
O12 K2 S4 169.3(2) 4_666 2_545 ?
O23 K2 S1 84.37(13) 3_656 4_666 ?
O21 K2 S1 115.16(12) . 4_666 ?
O41 K2 S1 90.85(13) 4_666 4_666 ?
O43 K2 S1 126.08(13) 2_545 4_666 ?
O41 K2 S1 171.38(12) 2_545 4_666 ?
O4 K2 S1 93.45(13) 2_645 4_666 ?
O13 K2 S1 22.8(2) 4_666 4_666 ?
O12 K2 S1 21.79(14) 4_666 4_666 ?
S4 K2 S1 150.73(8) 2_545 4_666 ?
O23 K2 K4 46.09(12) 3_656 4_666 ?
O21 K2 K4 116.99(13) . 4_666 ?
O41 K2 K4 45.99(12) 4_666 4_666 ?
O43 K2 K4 124.60(13) 2_545 4_666 ?
O41 K2 K4 121.01(12) 2_545 4_666 ?
O4 K2 K4 145.34(14) 2_645 4_666 ?
O13 K2 K4 66.8(2) 4_666 4_666 ?
O12 K2 K4 41.78(13) 4_666 4_666 ?
S4 K2 K4 132.68(6) 2_545 4_666 ?
S1 K2 K4 54.87(6) 4_666 4_666 ?
O23 K2 K2 74.23(12) 3_656 3_656 ?
O21 K2 K2 68.60(12) . 3_656 ?
O41 K2 K2 45.86(11) 4_666 3_656 ?
O43 K2 K2 87.25(12) 2_545 3_656 ?
O41 K2 K2 44.00(10) 2_545 3_656 ?
O4 K2 K2 120.69(13) 2_645 3_656 ?
O13 K2 K2 149.5(2) 4_666 3_656 ?
O12 K2 K2 115.7(2) 4_666 3_656 ?
S4 K2 K2 67.91(5) 2_545 3_656 ?
S1 K2 K2 136.04(9) 4_666 3_656 ?
K4 K2 K2 83.52(7) 4_666 3_656 ?
O43 K3 O11 88.2(2) . 4_565 ?
O43 K3 O5 85.3(2) . . ?
O11 K3 O5 141.7(3) 4_565 . ?
O43 K3 O32 153.3(2) . 1_455 ?
O11 K3 O32 115.0(2) 4_565 1_455 ?
O5 K3 O32 84.0(2) . 1_455 ?
O43 K3 O31 113.7(2) . 1_455 ?
O11 K3 O31 107.7(2) 4_565 1_455 ?
O5 K3 O31 109.5(2) . 1_455 ?
O32 K3 O31 48.61(15) 1_455 1_455 ?
O43 K3 O7 116.2(5) . . ?
O11 K3 O7 67.0(6) 4_565 . ?
O5 K3 O7 82.3(6) . . ?
O32 K3 O7 86.4(5) 1_455 . ?
O31 K3 O7 129.5(5) 1_455 . ?
O43 K3 O42 46.3(2) . . ?
O11 K3 O42 86.3(2) 4_565 . ?
O5 K3 O42 114.7(3) . . ?
O32 K3 O42 118.6(2) 1_455 . ?
O31 K3 O42 70.34(14) 1_455 . ?
O7 K3 O42 150.0(5) . . ?
O43 K3 S3 134.2(2) . 1_455 ?
O11 K3 S3 115.68(14) 4_565 1_455 ?
O5 K3 S3 95.3(2) . 1_455 ?
O32 K3 S3 24.27(11) 1_455 1_455 ?
O31 K3 S3 24.53(10) 1_455 1_455 ?
O7 K3 S3 109.2(5) . 1_455 ?
O42 K3 S3 94.32(11) . 1_455 ?
O43 K3 S4 22.51(12) . . ?
O11 K3 S4 84.0(2) 4_565 . ?
O5 K3 S4 102.3(2) . . ?
O32 K3 S4 140.69(14) 1_455 . ?
O31 K3 S4 93.84(12) 1_455 . ?
O7 K3 S4 132.7(5) . . ?
O42 K3 S4 24.13(9) . . ?
S3 K3 S4 117.01(9) 1_455 . ?
O43 K3 K1 75.49(14) . 1_455 ?
O11 K3 K1 117.3(2) 4_565 1_455 ?
O5 K3 K1 97.4(2) . 1_455 ?
O32 K3 K1 81.76(13) 1_455 1_455 ?
O31 K3 K1 39.50(11) 1_455 1_455 ?
O7 K3 K1 168.1(5) . 1_455 ?
O42 K3 K1 40.06(9) . 1_455 ?
S3 K3 K1 58.97(6) 1_455 1_455 ?
S4 K3 K1 59.02(6) . 1_455 ?
O43 K3 K2 34.69(12) . 2 ?
O11 K3 K2 122.60(14) 4_565 2 ?
O5 K3 K2 56.4(2) . 2 ?
O32 K3 K2 121.75(14) 1_455 2 ?
O31 K3 K2 102.88(13) 1_455 2 ?
O7 K3 K2 122.6(5) . 2 ?
O42 K3 K2 60.19(10) . 2 ?
S3 K3 K2 112.30(7) 1_455 2 ?
S4 K3 K2 46.18(5) . 2 ?
K1 K3 K2 65.54(5) 1_455 2 ?
O6 K4 O12 104.8(4) . . ?
O6 K4 O41 134.1(3) . . ?
O12 K4 O41 77.6(2) . . ?
O6 K4 O23 155.2(3) . 2 ?
O12 K4 O23 90.2(3) . 2 ?
O41 K4 O23 67.74(15) . 2 ?
O6 K4 O22 114.4(3) . 2 ?
O12 K4 O22 139.8(3) . 2 ?
O41 K4 O22 81.47(15) . 2 ?
O23 K4 O22 49.94(14) 2 2 ?
O6 K4 O42 91.7(3) . . ?
O12 K4 O42 109.6(2) . . ?
O41 K4 O42 47.35(14) . . ?
O23 K4 O42 101.8(2) 2 . ?
O22 K4 O42 78.8(2) 2 . ?
O6 K4 S2 139.0(3) . 2 ?
O12 K4 S2 114.4(3) . 2 ?
O41 K4 S2 68.73(11) . 2 ?
O23 K4 S2 25.28(10) 2 2 ?
O22 K4 S2 25.42(10) 2 2 ?
O42 K4 S2 86.35(12) . 2 ?
O6 K4 S4 110.0(2) . . ?
O12 K4 S4 87.9(2) . . ?
O41 K4 S4 24.68(11) . . ?
O23 K4 S4 89.81(12) 2 . ?
O22 K4 S4 87.14(12) 2 . ?
O42 K4 S4 25.11(10) . . ?
S2 K4 S4 83.79(6) 2 . ?
O6 K4 S1 100.9(3) . . ?
O12 K4 S1 20.6(2) . . ?
O41 K4 S1 94.78(14) . . ?
O23 K4 S1 86.16(14) 2 . ?
O22 K4 S1 134.1(2) 2 . ?
O42 K4 S1 130.21(12) . . ?
S2 K4 S1 111.38(11) 2 . ?
S4 K4 S1 108.04(9) . . ?
O6 K4 K2 157.1(3) . 4_565 ?
O12 K4 K2 52.6(3) . 4_565 ?
O41 K4 K2 46.10(11) . 4_565 ?
O23 K4 K2 43.52(11) 2 4_565 ?
O22 K4 K2 88.49(11) 2 4_565 ?
O42 K4 K2 93.44(11) . 4_565 ?
S2 K4 K2 63.63(6) 2 4_565 ?
S4 K4 K2 69.88(6) . 4_565 ?
S1 K4 K2 59.35(7) . 4_565 ?
O6 K4 K1 89.8(3) . 1_455 ?
O12 K4 K1 149.9(2) . 1_455 ?
O41 K4 K1 73.41(12) . 1_455 ?
O23 K4 K1 86.54(12) 2 1_455 ?
O22 K4 K1 42.66(11) 2 1_455 ?
O42 K4 K1 42.54(10) . 1_455 ?
S2 K4 K1 62.03(5) 2 1_455 ?
S4 K4 K1 62.20(6) . 1_455 ?
S1 K4 K1 167.82(9) . 1_455 ?
K2 K4 K1 108.94(6) 4_565 1_455 ?
P1 O1 K1 127.9(3) . . ?
K1 O4 K2 112.8(2) . 2_655 ?
O1 P1 C13 111.4(3) . . ?
O1 P1 C8 118.8(3) . . ?
C13 P1 C8 106.8(3) . . ?
O1 P1 C1 116.3(3) . . ?
C13 P1 C1 109.7(3) . . ?
C8 P1 C1 92.1(3) . . ?
O1 P1 K1 34.3(2) . . ?
C13 P1 K1 101.6(2) . . ?
C8 P1 K1 148.3(2) . . ?
C1 P1 K1 91.5(2) . . ?
O2 P2 C33 111.3(4) . . ?
O2 P2 C21 117.2(4) . . ?
C33 P2 C21 105.9(4) . . ?
O2 P2 C28 119.6(3) . . ?
C33 P2 C28 108.2(4) . . ?
C21 P2 C28 92.6(3) . . ?
O11 S1 O12 117.4(6) . . ?
O11 S1 O13 111.3(5) . . ?
O12 S1 O13 105.6(7) . . ?
O11 S1 C4 107.8(4) . . ?
O12 S1 C4 107.1(4) . . ?
O13 S1 C4 107.2(5) . . ?
O11 S1 K4 87.5(3) . . ?
O12 S1 K4 40.9(3) . . ?
O13 S1 K4 93.5(4) . . ?
C4 S1 K4 146.8(3) . . ?
O11 S1 K2 145.1(3) . 4_565 ?
O12 S1 K2 55.4(5) . 4_565 ?
O13 S1 K2 52.3(5) . 4_565 ?
C4 S1 K2 106.8(3) . 4_565 ?
K4 S1 K2 65.78(6) . 4_565 ?
S1 O11 K3 155.8(5) . 4_666 ?
S1 O12 K4 118.5(4) . . ?
S1 O12 K2 102.8(6) . 4_565 ?
K4 O12 K2 85.7(3) . 4_565 ?
S1 O13 K2 104.9(6) . 4_565 ?
O23 S2 O22 112.5(3) . . ?
O23 S2 O21 113.3(3) . . ?
O22 S2 O21 113.0(3) . . ?
O23 S2 C11 106.3(3) . . ?
O22 S2 C11 106.9(3) . . ?
O21 S2 C11 104.1(3) . . ?
O23 S2 K4 57.3(2) . 2_545 ?
O22 S2 K4 57.6(2) . 2_545 ?
O21 S2 K4 120.2(2) . 2_545 ?
C11 S2 K4 135.7(2) . 2_545 ?
S2 O21 K2 138.4(3) . . ?
S2 O22 K1 131.4(3) . 2_645 ?
S2 O22 K4 96.9(3) . 2_545 ?
K1 O22 K4 92.3(2) 2_645 2_545 ?
S2 O23 K2 135.4(3) . 3_656 ?
S2 O23 K4 97.4(3) . 2_545 ?
K2 O23 K4 90.39(15) 3_656 2_545 ?
O31 S3 O32 111.8(3) . . ?
O31 S3 O33 113.1(4) . . ?
O32 S3 O33 112.9(3) . . ?
O31 S3 C31 106.1(3) . . ?
O32 S3 C31 106.4(3) . . ?
O33 S3 C31 105.9(3) . . ?
O31 S3 K3 58.7(2) . 1_655 ?
O32 S3 K3 53.7(2) . 1_655 ?
O33 S3 K3 127.0(2) . 1_655 ?
C31 S3 K3 127.1(2) . 1_655 ?
S3 O31 K1 133.2(3) . . ?
S3 O31 K3 96.8(3) . 1_655 ?
K1 O31 K3 96.3(2) . 1_655 ?
S3 O32 K3 102.0(3) . 1_655 ?
O41 S4 O42 113.1(4) . . ?
O41 S4 O43 111.7(3) . . ?
O42 S4 O43 113.2(4) . . ?
O41 S4 C24 106.3(3) . . ?
O42 S4 C24 105.9(3) . . ?
O43 S4 C24 105.9(3) . . ?
O41 S4 K4 55.3(2) . . ?
O42 S4 K4 66.5(3) . . ?
O43 S4 K4 160.8(2) . . ?
C24 S4 K4 92.1(2) . . ?
O41 S4 K2 58.9(2) . 2 ?
O42 S4 K2 113.2(2) . 2 ?
O43 S4 K2 58.0(2) . 2 ?
C24 S4 K2 140.8(2) . 2 ?
K4 S4 K2 103.65(7) . 2 ?
O41 S4 K3 142.6(2) . . ?
O42 S4 K3 68.2(3) . . ?
O43 S4 K3 46.3(2) . . ?
C24 S4 K3 109.0(2) . . ?
K4 S4 K3 133.75(8) . . ?
K2 S4 K3 85.54(7) 2 . ?
S4 O41 K4 100.0(3) . . ?
S4 O41 K2 160.4(3) . 4_565 ?
K4 O41 K2 87.9(2) . 4_565 ?
S4 O41 K2 96.3(3) . 2 ?
K4 O41 K2 135.9(2) . 2 ?
K2 O41 K2 90.14(15) 4_565 2 ?
S4 O42 K1 134.2(3) . 1_455 ?
S4 O42 K4 88.3(3) . . ?
K1 O42 K4 86.6(2) 1_455 . ?
S4 O42 K3 87.7(3) . . ?
K1 O42 K3 89.1(2) 1_455 . ?
K4 O42 K3 169.4(2) . . ?
S4 O43 K3 111.2(3) . . ?
S4 O43 K2 97.1(3) . 2 ?
K3 O43 K2 113.0(2) . 2 ?
C6 C1 C2 121.0(6) . . ?
C6 C1 P1 128.2(5) . . ?
C2 C1 P1 110.6(5) . . ?
C3 C2 C1 118.9(6) . . ?
C3 C2 C7 127.9(6) . . ?
C1 C2 C7 113.1(6) . . ?
C4 C3 C2 119.2(6) . . ?
C4 C3 H3 120.4(4) . . ?
C2 C3 H3 120.4(4) . . ?
C3 C4 C5 120.7(7) . . ?
C3 C4 S1 122.2(6) . . ?
C5 C4 S1 117.0(6) . . ?
C6 C5 C4 120.7(7) . . ?
C6 C5 H5 119.7(4) . . ?
C4 C5 H5 119.7(4) . . ?
C5 C6 C1 119.5(7) . . ?
C5 C6 H6 120.3(4) . . ?
C1 C6 H6 120.3(4) . . ?
C12 C7 C8 118.8(6) . . ?
C12 C7 C2 127.8(6) . . ?
C8 C7 C2 113.4(5) . . ?
C9 C8 C7 121.1(6) . . ?
C9 C8 P1 128.2(5) . . ?
C7 C8 P1 110.7(5) . . ?
C10 C9 C8 119.4(6) . . ?
C10 C9 H9 120.3(4) . . ?
C8 C9 H9 120.3(3) . . ?
C11 C10 C9 119.4(6) . . ?
C11 C10 H10 120.3(4) . . ?
C9 C10 H10 120.3(4) . . ?
C10 C11 C12 122.4(6) . . ?
C10 C11 S2 120.3(5) . . ?
C12 C11 S2 117.2(4) . . ?
C11 C12 C7 118.8(5) . . ?
C11 C12 H12 120.6(3) . . ?
C7 C12 H12 120.6(4) . . ?
C14 C13 C18 119.7(6) . . ?
C14 C13 P1 118.9(5) . . ?
C18 C13 P1 121.4(5) . . ?
C15 C14 C13 119.3(7) . . ?
C15 C14 H14 120.3(4) . . ?
C13 C14 H14 120.3(4) . . ?
C16 C15 C14 120.8(7) . . ?
C16 C15 H15 119.6(5) . . ?
C14 C15 H15 119.6(4) . . ?
C17 C16 C15 119.9(7) . . ?
C17 C16 H16 120.1(5) . . ?
C15 C16 H16 120.1(5) . . ?
C16 C17 C18 120.1(8) . . ?
C16 C17 H17 119.9(5) . . ?
C18 C17 H17 119.9(5) . . ?
C17 C18 C13 120.2(7) . . ?
C17 C18 H18 119.9(5) . . ?
C13 C18 H18 119.9(4) . . ?
C26 C21 C22 121.7(6) . . ?
C26 C21 P2 128.3(5) . . ?
C22 C21 P2 110.0(4) . . ?
C23 C22 C21 119.1(6) . . ?
C23 C22 C27 127.1(5) . . ?
C21 C22 C27 113.8(5) . . ?
C24 C23 C22 118.6(6) . . ?
C24 C23 H23 120.7(4) . . ?
C22 C23 H23 120.7(3) . . ?
C23 C24 C25 122.5(6) . . ?
C23 C24 S4 118.7(5) . . ?
C25 C24 S4 118.6(5) . . ?
C26 C25 C24 118.5(6) . . ?
C26 C25 H25 120.7(4) . . ?
C24 C25 H25 120.7(4) . . ?
C21 C26 C25 119.6(6) . . ?
C21 C26 H26 120.2(4) . . ?
C25 C26 H26 120.2(4) . . ?
C32 C27 C28 119.8(6) . . ?
C32 C27 C22 126.9(5) . . ?
C28 C27 C22 113.3(5) . . ?
C29 C28 C27 121.2(6) . . ?
C29 C28 P2 128.7(5) . . ?
C27 C28 P2 110.0(4) . . ?
C30 C29 C28 118.7(6) . . ?
C30 C29 H29 120.6(4) . . ?
C28 C29 H29 120.6(4) . . ?
C29 C30 C31 120.6(6) . . ?
C29 C30 H30 119.7(4) . . ?
C31 C30 H30 119.7(4) . . ?
C30 C31 C32 121.2(6) . . ?
C30 C31 S3 118.8(5) . . ?
C32 C31 S3 120.0(5) . . ?
C27 C32 C31 118.3(6) . . ?
C27 C32 H32 120.8(3) . . ?
C31 C32 H32 120.8(4) . . ?
C34 C33 C38 119.3(10) . . ?
C34 C33 P2 121.1(6) . . ?
C38 C33 P2 119.6(8) . . ?
C33 C34 C35 119.6(11) . . ?
C33 C34 H34 120.2(6) . . ?
C35 C34 H34 120.2(8) . . ?
C36 C35 C34 121.6(13) . . ?
C36 C35 H35 119.2(8) . . ?
C34 C35 H35 119.2(8) . . ?
C37 C36 C35 117.9(13) . . ?
C37 C36 H36 121.1(7) . . ?
C35 C36 H36 121.1(8) . . ?
C36 C37 C38 120.7(11) . . ?
C36 C37 H37 119.6(7) . . ?
C38 C37 H37 119.6(7) . . ?
C33 C38 C37 120.6(11) . . ?
C33 C38 H38 119.7(7) . . ?
C37 C38 H38 119.7(7) . . ?

loop_
_geom_bond_atom_site_label_1
_geom_bond_atom_site_label_2
_geom_bond_distance
_geom_bond_site_symmetry_2
_geom_bond_publ_flag
K1 O31 2.703(6) . ?
K1 O42 2.719(5) 1_655 ?
K1 O22 2.723(5) 2_655 ?
K1 O1 2.726(5) . ?
K1 O3 2.728(5) . ?
K1 O4 2.854(6) . ?
K1 P1 3.815(2) . ?
K1 K4 4.016(3) 1_655 ?
K1 K3 4.225(3) 1_655 ?
K1 K2 4.853(2) 2_655 ?
K2 O23 2.714(5) 3_656 ?
K2 O21 2.735(5) . ?
K2 O41 2.842(5) 4_666 ?
K2 O43 2.912(6) 2_545 ?
K2 O41 2.936(5) 2_545 ?
K2 O4 2.974(6) 2_645 ?
K2 O13 3.044(11) 4_666 ?
K2 O12 3.138(13) 4_666 ?
K2 S4 3.408(2) 2_545 ?
K2 S1 3.718(3) 4_666 ?
K2 K4 3.941(3) 4_666 ?
K2 K2 4.090(4) 3_656 ?
K3 O43 2.733(6) . ?
K3 O11 2.754(7) 4_565 ?
K3 O5 2.775(10) . ?
K3 O32 2.840(6) 1_455 ?
K3 O31 2.965(6) 1_455 ?
K3 O7 2.98(3) . ?
K3 O42 3.276(8) . ?
K3 S3 3.446(3) 1_455 ?
K3 S4 3.525(3) . ?
K3 K1 4.225(3) 1_455 ?
K3 K2 4.709(3) 2 ?
K4 O6 2.575(8) . ?
K4 O12 2.633(7) . ?
K4 O41 2.837(6) . ?
K4 O23 2.840(6) 2 ?
K4 O22 2.846(6) 2 ?
K4 O42 3.118(8) . ?
K4 S2 3.345(3) 2 ?
K4 S4 3.398(3) . ?
K4 S1 3.534(4) . ?
K4 K2 3.941(3) 4_565 ?
K4 K1 4.016(3) 1_455 ?
O1 P1 1.476(5) . ?
O2 P2 1.466(6) . ?
O4 K2 2.974(6) 2_655 ?
P1 C13 1.786(6) . ?
P1 C8 1.789(6) . ?
P1 C1 1.802(7) . ?
P2 C33 1.782(9) . ?
P2 C21 1.800(6) . ?
P2 C28 1.800(7) . ?
S1 O11 1.408(6) . ?
S1 O12 1.415(6) . ?
S1 O13 1.492(8) . ?
S1 C4 1.767(7) . ?
S1 K2 3.718(3) 4_565 ?
O11 K3 2.754(7) 4_666 ?
O12 K2 3.138(13) 4_565 ?
O13 K2 3.044(11) 4_565 ?
S2 O23 1.440(5) . ?
S2 O22 1.446(5) . ?
S2 O21 1.448(5) . ?
S2 C11 1.779(6) . ?
S2 K4 3.345(3) 2_545 ?
O22 K1 2.723(5) 2_645 ?
O22 K4 2.846(6) 2_545 ?
O23 K2 2.714(5) 3_656 ?
O23 K4 2.840(6) 2_545 ?
S3 O31 1.441(5) . ?
S3 O32 1.448(5) . ?
S3 O33 1.449(5) . ?
S3 C31 1.773(6) . ?
S3 K3 3.446(3) 1_655 ?
O31 K3 2.965(6) 1_655 ?
O32 K3 2.840(6) 1_655 ?
S4 O41 1.441(5) . ?
S4 O42 1.443(5) . ?
S4 O43 1.448(6) . ?
S4 C24 1.777(6) . ?
S4 K2 3.408(2) 2 ?
O41 K2 2.842(5) 4_565 ?
O41 K2 2.935(5) 2 ?
O42 K1 2.719(5) 1_455 ?
O43 K2 2.912(6) 2 ?
C1 C6 1.373(9) . ?
C1 C2 1.407(9) . ?
C2 C3 1.390(9) . ?
C2 C7 1.472(9) . ?
C3 C4 1.373(10) . ?
C3 H3 0.93 . ?
C4 C5 1.397(11) . ?
C5 C6 1.354(10) . ?
C5 H5 0.93 . ?
C6 H6 0.93 . ?
C7 C12 1.393(8) . ?
C7 C8 1.412(8) . ?
C8 C9 1.385(9) . ?
C9 C10 1.384(8) . ?
C9 H9 0.93 . ?
C10 C11 1.377(8) . ?
C10 H10 0.93 . ?
C11 C12 1.384(8) . ?
C12 H12 0.93 . ?
C13 C14 1.382(9) . ?
C13 C18 1.391(10) . ?
C14 C15 1.382(10) . ?
C14 H14 0.93 . ?
C15 C16 1.382(12) . ?
C15 H15 0.93 . ?
C16 C17 1.366(11) . ?
C16 H16 0.93 . ?
C17 C18 1.382(11) . ?
C17 H17 0.93 . ?
C18 H18 0.93 . ?
C21 C26 1.367(9) . ?
C21 C22 1.403(8) . ?
C22 C23 1.382(8) . ?
C22 C27 1.479(8) . ?
C23 C24 1.380(8) . ?
C23 H23 0.93 . ?
C24 C25 1.389(9) . ?
C25 C26 1.385(9) . ?
C25 H25 0.93 . ?
C26 H26 0.93 . ?
C27 C32 1.380(8) . ?
C27 C28 1.409(8) . ?
C28 C29 1.386(9) . ?
C29 C30 1.369(10) . ?
C29 H29 0.93 . ?
C30 C31 1.391(9) . ?
C30 H30 0.93 . ?
C31 C32 1.399(8) . ?
C32 H32 0.93 . ?
C33 C34 1.371(9) . ?
C33 C38 1.377(8) . ?
C34 C35 1.385(9) . ?
C34 H34 0.93 . ?
C35 C36 1.381(9) . ?
C35 H35 0.93 . ?
C36 C37 1.375(9) . ?
C36 H36 0.93 . ?
C37 C38 1.382(9) . ?
C37 H37 0.93 . ?
C38 H38 0.93 . ?

loop_
_geom_torsion_atom_site_label_1
_geom_torsion_atom_site_label_2
_geom_torsion_atom_site_label_3
_geom_torsion_atom_site_label_4
_geom_torsion
_geom_torsion_site_symmetry_1
_geom_torsion_site_symmetry_2
_geom_torsion_site_symmetry_3
_geom_torsion_site_symmetry_4
_geom_torsion_publ_flag
O31 K1 O1 P1 -32.7(4) . . . . ?
O42 K1 O1 P1 -115.9(4) 1_655 . . . ?
O22 K1 O1 P1 156.2(3) 2_655 . . . ?
O3 K1 O1 P1 66.5(4) . . . . ?
O4 K1 O1 P1 -135.7(10) . . . . ?
P1 K1 O1 P1 0.0 . . . . ?
K4 K1 O1 P1 -166.4(4) 1_655 . . . ?
K3 K1 O1 P1 -73.0(4) 1_655 . . . ?
K2 K1 O1 P1 -143.3(3) 2_655 . . . ?
O31 K1 O4 K2 -112.2(2) . . . 2_655 ?
O42 K1 O4 K2 -28.9(2) 1_655 . . 2_655 ?
O22 K1 O4 K2 59.4(2) 2_655 . . 2_655 ?
O1 K1 O4 K2 -9.3(12) . . . 2_655 ?
O3 K1 O4 K2 149.0(2) . . . 2_655 ?
P1 K1 O4 K2 -114.0(6) . . . 2_655 ?
K4 K1 O4 K2 19.6(2) 1_655 . . 2_655 ?
K3 K1 O4 K2 -75.6(2) 1_655 . . 2_655 ?
K2 K1 O4 K2 0.0 2_655 . . 2_655 ?
K1 O1 P1 C13 78.9(4) . . . . ?
K1 O1 P1 C8 -156.4(3) . . . . ?
K1 O1 P1 C1 -47.8(4) . . . . ?
K1 O1 P1 K1 0.0 . . . . ?
O31 K1 P1 O1 146.1(4) . . . . ?
O42 K1 P1 O1 62.9(4) 1_655 . . . ?
O22 K1 P1 O1 -25.2(4) 2_655 . . . ?
O1 K1 P1 O1 0.0 . . . . ?
O3 K1 P1 O1 -116.0(4) . . . . ?
O4 K1 P1 O1 147.9(7) . . . . ?
K4 K1 P1 O1 12.4(3) 1_655 . . . ?
K3 K1 P1 O1 112.2(4) 1_655 . . . ?
K2 K1 P1 O1 53.2(4) 2_655 . . . ?
O31 K1 P1 C13 34.9(3) . . . . ?
O42 K1 P1 C13 -48.3(3) 1_655 . . . ?
O22 K1 P1 C13 -136.4(2) 2_655 . . . ?
O1 K1 P1 C13 -111.2(4) . . . . ?
O3 K1 P1 C13 132.8(3) . . . . ?
O4 K1 P1 C13 36.7(7) . . . . ?
K4 K1 P1 C13 -98.8(2) 1_655 . . . ?
K3 K1 P1 C13 1.0(2) 1_655 . . . ?
K2 K1 P1 C13 -58.0(3) 2_655 . . . ?
O31 K1 P1 C8 -172.0(4) . . . . ?
O42 K1 P1 C8 104.9(4) 1_655 . . . ?
O22 K1 P1 C8 16.8(4) 2_655 . . . ?
O1 K1 P1 C8 41.9(5) . . . . ?
O3 K1 P1 C8 -74.1(4) . . . . ?
O4 K1 P1 C8 -170.2(7) . . . . ?
K4 K1 P1 C8 54.4(4) 1_655 . . . ?
K3 K1 P1 C8 154.1(4) 1_655 . . . ?
K2 K1 P1 C8 95.2(4) 2_655 . . . ?
O31 K1 P1 C1 -75.6(3) . . . . ?
O42 K1 P1 C1 -158.7(3) 1_655 . . . ?
O22 K1 P1 C1 113.1(3) 2_655 . . . ?
O1 K1 P1 C1 138.3(4) . . . . ?
O3 K1 P1 C1 22.3(3) . . . . ?
O4 K1 P1 C1 -73.8(7) . . . . ?
K4 K1 P1 C1 150.8(2) 1_655 . . . ?
K3 K1 P1 C1 -109.5(2) 1_655 . . . ?
K2 K1 P1 C1 -168.4(2) 2_655 . . . ?
O6 K4 S1 O11 -35.6(4) . . . . ?
O12 K4 S1 O11 -138.8(9) . . . . ?
O41 K4 S1 O11 -172.3(4) . . . . ?
O23 K4 S1 O11 120.4(4) 2 . . . ?
O22 K4 S1 O11 104.9(4) 2 . . . ?
O42 K4 S1 O11 -137.4(4) . . . . ?
S2 K4 S1 O11 118.7(3) 2 . . . ?
S4 K4 S1 O11 -151.0(3) . . . . ?
K2 K4 S1 O11 156.8(4) 4_565 . . . ?
K1 K4 S1 O11 173.7(5) 1_455 . . . ?
O6 K4 S1 O12 103.1(9) . . . . ?
O12 K4 S1 O12 0.000(1) . . . . ?
O41 K4 S1 O12 -33.5(8) . . . . ?
O23 K4 S1 O12 -100.8(8) 2 . . . ?
O22 K4 S1 O12 -116.3(9) 2 . . . ?
O42 K4 S1 O12 1.4(9) . . . . ?
S2 K4 S1 O12 -102.6(8) 2 . . . ?
S4 K4 S1 O12 -12.2(8) . . . . ?
K2 K4 S1 O12 -64.4(8) 4_565 . . . ?
K1 K4 S1 O12 -47.5(10) 1_455 . . . ?
O6 K4 S1 O13 -146.8(5) . . . . ?
O12 K4 S1 O13 110.1(9) . . . . ?
O41 K4 S1 O13 76.5(4) . . . . ?
O23 K4 S1 O13 9.3(4) 2 . . . ?
O22 K4 S1 O13 -6.2(5) 2 . . . ?
O42 K4 S1 O13 111.5(4) . . . . ?
S2 K4 S1 O13 7.5(4) 2 . . . ?
S4 K4 S1 O13 97.8(4) . . . . ?
K2 K4 S1 O13 45.7(4) 4_565 . . . ?
K1 K4 S1 O13 62.5(6) 1_455 . . . ?
O6 K4 S1 C4 83.9(6) . . . . ?
O12 K4 S1 C4 -19.3(10) . . . . ?
O41 K4 S1 C4 -52.8(6) . . . . ?
O23 K4 S1 C4 -120.1(6) 2 . . . ?
O22 K4 S1 C4 -135.6(6) 2 . . . ?
O42 K4 S1 C4 -17.9(6) . . . . ?
S2 K4 S1 C4 -121.8(6) 2 . . . ?
S4 K4 S1 C4 -31.5(6) . . . . ?
K2 K4 S1 C4 -83.7(6) 4_565 . . . ?
K1 K4 S1 C4 -66.8(8) 1_455 . . . ?
O6 K4 S1 K2 167.5(2) . . . 4_565 ?
O12 K4 S1 K2 64.4(8) . . . 4_565 ?
O41 K4 S1 K2 30.86(11) . . . 4_565 ?
O23 K4 S1 K2 -36.39(11) 2 . . 4_565 ?
O22 K4 S1 K2 -51.9(2) 2 . . 4_565 ?
O42 K4 S1 K2 65.8(2) . . . 4_565 ?
S2 K4 S1 K2 -38.15(7) 2 . . 4_565 ?
S4 K4 S1 K2 52.15(8) . . . 4_565 ?
K2 K4 S1 K2 0.0 4_565 . . 4_565 ?
K1 K4 S1 K2 16.9(5) 1_455 . . 4_565 ?
O12 S1 O11 K3 46.6(11) . . . 4_666 ?
O13 S1 O11 K3 168.5(9) . . . 4_666 ?
C4 S1 O11 K3 -74.3(10) . . . 4_666 ?
K4 S1 O11 K3 75.7(9) . . . 4_666 ?
K2 S1 O11 K3 114.6(8) 4_565 . . 4_666 ?
O11 S1 O12 K4 47.8(9) . . . . ?
O13 S1 O12 K4 -76.8(8) . . . . ?
C4 S1 O12 K4 169.1(6) . . . . ?
K4 S1 O12 K4 0.0 . . . . ?
K2 S1 O12 K4 -92.0(7) 4_565 . . . ?
O11 S1 O12 K2 139.9(4) . . . 4_565 ?
O13 S1 O12 K2 15.2(5) . . . 4_565 ?
C4 S1 O12 K2 -98.9(4) . . . 4_565 ?
K4 S1 O12 K2 92.0(7) . . . 4_565 ?
K2 S1 O12 K2 0.0 4_565 . . 4_565 ?
O6 K4 O12 S1 -81.5(8) . . . . ?
O41 K4 O12 S1 145.7(8) . . . . ?
O23 K4 O12 S1 78.5(8) 2 . . . ?
O22 K4 O12 S1 85.3(8) 2 . . . ?
O42 K4 O12 S1 -178.8(7) . . . . ?
S2 K4 O12 S1 86.2(8) 2 . . . ?
S4 K4 O12 S1 168.4(8) . . . . ?
S1 K4 O12 S1 0.000(1) . . . . ?
K2 K4 O12 S1 102.3(9) 4_565 . . . ?
K1 K4 O12 S1 161.9(4) 1_455 . . . ?
O6 K4 O12 K2 176.2(2) . . . 4_565 ?
O41 K4 O12 K2 43.43(14) . . . 4_565 ?
O23 K4 O12 K2 -23.7(2) 2 . . 4_565 ?
O22 K4 O12 K2 -16.9(4) 2 . . 4_565 ?
O42 K4 O12 K2 78.9(2) . . . 4_565 ?
S2 K4 O12 K2 -16.1(2) 2 . . 4_565 ?
S4 K4 O12 K2 66.10(14) . . . 4_565 ?
S1 K4 O12 K2 -102.3(9) . . . 4_565 ?
K2 K4 O12 K2 0.0 4_565 . . 4_565 ?
K1 K4 O12 K2 59.7(6) 1_455 . . 4_565 ?
O11 S1 O13 K2 -144.2(3) . . . 4_565 ?
O12 S1 O13 K2 -15.8(5) . . . 4_565 ?
C4 S1 O13 K2 98.1(4) . . . 4_565 ?
K4 S1 O13 K2 -55.5(3) . . . 4_565 ?
K2 S1 O13 K2 0.000(1) 4_565 . . 4_565 ?
O23 S2 O21 K2 43.7(5) . . . . ?
O22 S2 O21 K2 -85.7(5) . . . . ?
C11 S2 O21 K2 158.7(4) . . . . ?
K4 S2 O21 K2 -20.9(5) 2_545 . . . ?
O23 K2 O21 S2 -55.2(6) 3_656 . . . ?
O41 K2 O21 S2 -84.8(5) 4_666 . . . ?
O43 K2 O21 S2 41.4(5) 2_545 . . . ?
O41 K2 O21 S2 9.0(4) 2_545 . . . ?
O4 K2 O21 S2 111.7(5) 2_645 . . . ?
O13 K2 O21 S2 170.5(4) 4_666 . . . ?
O12 K2 O21 S2 -150.1(4) 4_666 . . . ?
S4 K2 O21 S2 29.9(5) 2_545 . . . ?
S1 K2 O21 S2 -169.5(4) 4_666 . . . ?
K4 K2 O21 S2 -107.8(4) 4_666 . . . ?
K2 K2 O21 S2 -37.4(4) 3_656 . . . ?
O23 S2 O22 K1 -116.7(4) . . . 2_645 ?
O21 S2 O22 K1 13.0(5) . . . 2_645 ?
C11 S2 O22 K1 126.9(4) . . . 2_645 ?
K4 S2 O22 K1 -99.2(3) 2_545 . . 2_645 ?
O23 S2 O22 K4 -17.5(3) . . . 2_545 ?
O21 S2 O22 K4 112.2(3) . . . 2_545 ?
C11 S2 O22 K4 -133.9(2) . . . 2_545 ?
K4 S2 O22 K4 0.0 2_545 . . 2_545 ?
O22 S2 O23 K2 115.7(4) . . . 3_656 ?
O21 S2 O23 K2 -13.9(5) . . . 3_656 ?
C11 S2 O23 K2 -127.6(4) . . . 3_656 ?
K4 S2 O23 K2 98.1(4) 2_545 . . 3_656 ?
O22 S2 O23 K4 17.6(3) . . . 2_545 ?
O21 S2 O23 K4 -112.0(3) . . . 2_545 ?
C11 S2 O23 K4 134.2(2) . . . 2_545 ?
K4 S2 O23 K4 0.0 2_545 . . 2_545 ?
O32 S3 O31 K1 113.7(4) . . . . ?
O33 S3 O31 K1 -15.2(5) . . . . ?
C31 S3 O31 K1 -130.8(4) . . . . ?
K3 S3 O31 K1 105.2(4) 1_655 . . . ?
O32 S3 O31 K3 8.4(4) . . . 1_655 ?
O33 S3 O31 K3 -120.4(3) . . . 1_655 ?
C31 S3 O31 K3 124.0(2) . . . 1_655 ?
K3 S3 O31 K3 0.0 1_655 . . 1_655 ?
O42 K1 O31 S3 -143.2(4) 1_655 . . . ?
O22 K1 O31 S3 -118.7(10) 2_655 . . . ?
O1 K1 O31 S3 135.1(4) . . . . ?
O3 K1 O31 S3 32.5(5) . . . . ?
O4 K1 O31 S3 -54.3(4) . . . . ?
P1 K1 O31 S3 125.3(4) . . . . ?
K4 K1 O31 S3 -166.9(3) 1_655 . . . ?
K3 K1 O31 S3 -105.5(5) 1_655 . . . ?
K2 K1 O31 S3 -86.9(4) 2_655 . . . ?
O42 K1 O31 K3 -37.7(2) 1_655 . . 1_655 ?
O22 K1 O31 K3 -13.2(12) 2_655 . . 1_655 ?
O1 K1 O31 K3 -119.4(2) . . . 1_655 ?
O3 K1 O31 K3 138.0(2) . . . 1_655 ?
O4 K1 O31 K3 51.2(2) . . . 1_655 ?
P1 K1 O31 K3 -129.2(2) . . . 1_655 ?
K4 K1 O31 K3 -61.4(2) 1_655 . . 1_655 ?
K3 K1 O31 K3 0.0 1_655 . . 1_655 ?
K2 K1 O31 K3 18.5(2) 2_655 . . 1_655 ?
O31 S3 O32 K3 -8.9(4) . . . 1_655 ?
O33 S3 O32 K3 120.0(3) . . . 1_655 ?
C31 S3 O32 K3 -124.3(3) . . . 1_655 ?
K3 S3 O32 K3 0.0 1_655 . . 1_655 ?
O6 K4 S4 O41 -169.4(4) . . . . ?
O12 K4 S4 O41 -64.4(4) . . . . ?
O41 K4 S4 O41 0.0 . . . . ?
O23 K4 S4 O41 25.8(3) 2 . . . ?
O22 K4 S4 O41 75.7(3) 2 . . . ?
O42 K4 S4 O41 145.1(3) . . . . ?
S2 K4 S4 O41 50.4(2) 2 . . . ?
S1 K4 S4 O41 -60.1(3) . . . . ?
K2 K4 S4 O41 -13.7(2) 4_565 . . . ?
K1 K4 S4 O41 112.0(2) 1_455 . . . ?
O6 K4 S4 O42 45.6(4) . . . . ?
O12 K4 S4 O42 150.5(4) . . . . ?
O41 K4 S4 O42 -145.1(3) . . . . ?
O23 K4 S4 O42 -119.3(3) 2 . . . ?
O22 K4 S4 O42 -69.4(3) 2 . . . ?
O42 K4 S4 O42 0.0 . . . . ?
S2 K4 S4 O42 -94.7(2) 2 . . . ?
S1 K4 S4 O42 154.8(3) . . . . ?
K2 K4 S4 O42 -158.8(2) 4_565 . . . ?
K1 K4 S4 O42 -33.1(2) 1_455 . . . ?
O6 K4 S4 O43 139.0(8) . . . . ?
O12 K4 S4 O43 -116.0(8) . . . . ?
O41 K4 S4 O43 -51.7(8) . . . . ?
O23 K4 S4 O43 -25.8(8) 2 . . . ?
O22 K4 S4 O43 24.0(8) 2 . . . ?
O42 K4 S4 O43 93.4(8) . . . . ?
S2 K4 S4 O43 -1.2(7) 2 . . . ?
S1 K4 S4 O43 -111.7(7) . . . . ?
K2 K4 S4 O43 -65.4(7) 4_565 . . . ?
K1 K4 S4 O43 60.3(7) 1_455 . . . ?
O6 K4 S4 C24 -60.9(4) . . . . ?
O12 K4 S4 C24 44.1(4) . . . . ?
O41 K4 S4 C24 108.4(3) . . . . ?
O23 K4 S4 C24 134.3(2) 2 . . . ?
O22 K4 S4 C24 -175.9(2) 2 . . . ?
O42 K4 S4 C24 -106.5(3) . . . . ?
S2 K4 S4 C24 158.9(2) 2 . . . ?
S1 K4 S4 C24 48.4(2) . . . . ?
K2 K4 S4 C24 94.7(2) 4_565 . . . ?
K1 K4 S4 C24 -139.6(2) 1_455 . . . ?
O6 K4 S4 K2 155.2(3) . . . 2 ?
O12 K4 S4 K2 -99.8(3) . . . 2 ?
O41 K4 S4 K2 -35.4(2) . . . 2 ?
O23 K4 S4 K2 -9.61(13) 2 . . 2 ?
O22 K4 S4 K2 40.28(13) 2 . . 2 ?
O42 K4 S4 K2 109.7(2) . . . 2 ?
S2 K4 S4 K2 15.00(8) 2 . . 2 ?
S1 K4 S4 K2 -95.51(9) . . . 2 ?
K2 K4 S4 K2 -49.16(6) 4_565 . . 2 ?
K1 K4 S4 K2 76.58(6) 1_455 . . 2 ?
O6 K4 S4 K3 58.2(3) . . . . ?
O12 K4 S4 K3 163.2(3) . . . . ?
O41 K4 S4 K3 -132.4(3) . . . . ?
O23 K4 S4 K3 -106.60(15) 2 . . . ?
O22 K4 S4 K3 -56.7(2) 2 . . . ?
O42 K4 S4 K3 12.7(2) . . . . ?
S2 K4 S4 K3 -81.99(12) 2 . . . ?
S1 K4 S4 K3 167.51(11) . . . . ?
K2 K4 S4 K3 -146.15(10) 4_565 . . . ?
K1 K4 S4 K3 -20.41(10) 1_455 . . . ?
O43 K3 S4 O41 65.9(5) . . . . ?
O11 K3 S4 O41 165.6(4) 4_565 . . . ?
O5 K3 S4 O41 24.0(4) . . . . ?
O32 K3 S4 O41 -71.5(4) 1_455 . . . ?
O31 K3 S4 O41 -86.9(4) 1_455 . . . ?
O7 K3 S4 O41 114.8(9) . . . . ?
O42 K3 S4 O41 -99.9(4) . . . . ?
S3 K3 S4 O41 -78.5(4) 1_455 . . . ?
K1 K3 S4 O41 -67.4(4) 1_455 . . . ?
K2 K3 S4 O41 17.3(4) 2 . . . ?
O43 K3 S4 O42 165.8(4) . . . . ?
O11 K3 S4 O42 -94.5(3) 4_565 . . . ?
O5 K3 S4 O42 123.9(3) . . . . ?
O32 K3 S4 O42 28.4(3) 1_455 . . . ?
O31 K3 S4 O42 13.0(3) 1_455 . . . ?
O7 K3 S4 O42 -145.3(8) . . . . ?
O42 K3 S4 O42 0.0 . . . . ?
S3 K3 S4 O42 21.4(2) 1_455 . . . ?
K1 K3 S4 O42 32.5(2) 1_455 . . . ?
K2 K3 S4 O42 117.2(2) 2 . . . ?
O43 K3 S4 O43 0.0 . . . . ?
O11 K3 S4 O43 99.8(3) 4_565 . . . ?
O5 K3 S4 O43 -41.9(4) . . . . ?
O32 K3 S4 O43 -137.4(4) 1_455 . . . ?
O31 K3 S4 O43 -152.8(3) 1_455 . . . ?
O7 K3 S4 O43 48.9(8) . . . . ?
O42 K3 S4 O43 -165.8(4) . . . . ?
S3 K3 S4 O43 -144.4(3) 1_455 . . . ?
K1 K3 S4 O43 -133.3(3) 1_455 . . . ?
K2 K3 S4 O43 -48.6(3) 2 . . . ?
O43 K3 S4 C24 -94.1(4) . . . . ?
O11 K3 S4 C24 5.6(3) 4_565 . . . ?
O5 K3 S4 C24 -136.0(3) . . . . ?
O32 K3 S4 C24 128.5(3) 1_455 . . . ?
O31 K3 S4 C24 113.1(2) 1_455 . . . ?
O7 K3 S4 C24 -45.2(8) . . . . ?
O42 K3 S4 C24 100.1(3) . . . . ?
S3 K3 S4 C24 121.5(2) 1_455 . . . ?
K1 K3 S4 C24 132.6(2) 1_455 . . . ?
K2 K3 S4 C24 -142.7(2) 2 . . . ?
O43 K3 S4 K4 153.3(3) . . . . ?
O11 K3 S4 K4 -107.0(2) 4_565 . . . ?
O5 K3 S4 K4 111.4(2) . . . . ?
O32 K3 S4 K4 15.8(3) 1_455 . . . ?
O31 K3 S4 K4 0.5(2) 1_455 . . . ?
O7 K3 S4 K4 -157.8(8) . . . . ?
O42 K3 S4 K4 -12.5(2) . . . . ?
S3 K3 S4 K4 8.8(2) 1_455 . . . ?
K1 K3 S4 K4 20.00(10) 1_455 . . . ?
K2 K3 S4 K4 104.65(10) 2 . . . ?
O43 K3 S4 K2 48.6(3) . . . 2 ?
O11 K3 S4 K2 148.37(14) 4_565 . . 2 ?
O5 K3 S4 K2 6.7(2) . . . 2 ?
O32 K3 S4 K2 -88.8(2) 1_455 . . 2 ?
O31 K3 S4 K2 -104.20(13) 1_455 . . 2 ?
O7 K3 S4 K2 97.5(8) . . . 2 ?
O42 K3 S4 K2 -117.2(2) . . . 2 ?
S3 K3 S4 K2 -95.81(9) 1_455 . . 2 ?
K1 K3 S4 K2 -84.65(5) 1_455 . . 2 ?
K2 K3 S4 K2 0.0 2 . . 2 ?
O42 S4 O41 K4 34.8(4) . . . . ?
O43 S4 O41 K4 163.9(2) . . . . ?
C24 S4 O41 K4 -81.0(3) . . . . ?
K4 S4 O41 K4 0.0 . . . . ?
K2 S4 O41 K4 138.9(2) 2 . . . ?
K3 S4 O41 K4 118.6(3) . . . . ?
O42 S4 O41 K2 147.5(9) . . . 4_565 ?
O43 S4 O41 K2 -83.4(10) . . . 4_565 ?
C24 S4 O41 K2 31.6(10) . . . 4_565 ?
K4 S4 O41 K2 112.7(10) . . . 4_565 ?
K2 S4 O41 K2 -108.4(10) 2 . . 4_565 ?
K3 S4 O41 K2 -128.7(8) . . . 4_565 ?
O42 S4 O41 K2 -104.1(3) . . . 2 ?
O43 S4 O41 K2 25.0(3) . . . 2 ?
C24 S4 O41 K2 140.1(2) . . . 2 ?
K4 S4 O41 K2 -138.9(2) . . . 2 ?
K2 S4 O41 K2 0.0 2 . . 2 ?
K3 S4 O41 K2 -20.2(4) . . . 2 ?
O6 K4 O41 S4 14.0(5) . . . . ?
O12 K4 O41 S4 112.7(4) . . . . ?
O23 K4 O41 S4 -151.9(3) 2 . . . ?
O22 K4 O41 S4 -101.9(3) 2 . . . ?
O42 K4 O41 S4 -19.3(2) . . . . ?
S2 K4 O41 S4 -124.7(2) 2 . . . ?
S4 K4 O41 S4 0.0 . . . . ?
S1 K4 O41 S4 124.2(2) . . . . ?
K2 K4 O41 S4 162.0(3) 4_565 . . . ?
K1 K4 O41 S4 -58.8(2) 1_455 . . . ?
O6 K4 O41 K2 -148.0(4) . . . 4_565 ?
O12 K4 O41 K2 -49.3(3) . . . 4_565 ?
O23 K4 O41 K2 46.10(13) 2 . . 4_565 ?
O22 K4 O41 K2 96.17(15) 2 . . 4_565 ?
O42 K4 O41 K2 178.7(2) . . . 4_565 ?
S2 K4 O41 K2 73.33(10) 2 . . 4_565 ?
S4 K4 O41 K2 -162.0(3) . . . 4_565 ?
S1 K4 O41 K2 -37.77(13) . . . 4_565 ?
K2 K4 O41 K2 0.0 4_565 . . 4_565 ?
K1 K4 O41 K2 139.18(12) 1_455 . . 4_565 ?
O6 K4 O41 K2 124.0(4) . . . 2 ?
O12 K4 O41 K2 -137.3(4) . . . 2 ?
O23 K4 O41 K2 -41.9(3) 2 . . 2 ?
O22 K4 O41 K2 8.1(3) 2 . . 2 ?
O42 K4 O41 K2 90.7(3) . . . 2 ?
S2 K4 O41 K2 -14.7(2) 2 . . 2 ?
S4 K4 O41 K2 110.0(4) . . . 2 ?
S1 K4 O41 K2 -125.8(3) . . . 2 ?
K2 K4 O41 K2 -88.0(3) 4_565 . . 2 ?
K1 K4 O41 K2 51.1(3) 1_455 . . 2 ?
O41 S4 O42 K1 52.9(7) . . . 1_455 ?
O43 S4 O42 K1 -75.3(6) . . . 1_455 ?
C24 S4 O42 K1 169.0(5) . . . 1_455 ?
K4 S4 O42 K1 83.7(5) . . . 1_455 ?
K2 S4 O42 K1 -11.7(7) 2 . . 1_455 ?
K3 S4 O42 K1 -86.5(5) . . . 1_455 ?
O41 S4 O42 K4 -30.8(3) . . . . ?
O43 S4 O42 K4 -159.0(3) . . . . ?
C24 S4 O42 K4 85.3(3) . . . . ?
K4 S4 O42 K4 0.0 . . . . ?
K2 S4 O42 K4 -95.4(2) 2 . . . ?
K3 S4 O42 K4 -170.2(2) . . . . ?
O41 S4 O42 K3 139.4(3) . . . . ?
O43 S4 O42 K3 11.1(3) . . . . ?
C24 S4 O42 K3 -104.5(3) . . . . ?
K4 S4 O42 K3 170.2(2) . . . . ?
K2 S4 O42 K3 74.8(2) 2 . . . ?
K3 S4 O42 K3 0.0 . . . . ?
O6 K4 O42 S4 -137.8(3) . . . . ?
O12 K4 O42 S4 -31.4(4) . . . . ?
O41 K4 O42 S4 19.0(2) . . . . ?
O23 K4 O42 S4 63.0(3) 2 . . . ?
O22 K4 O42 S4 107.6(2) 2 . . . ?
S2 K4 O42 S4 83.1(2) 2 . . . ?
S4 K4 O42 S4 0.0 . . . . ?
S1 K4 O42 S4 -32.0(3) . . . . ?
K2 K4 O42 S4 19.9(2) 4_565 . . . ?
K1 K4 O42 S4 134.4(3) 1_455 . . . ?
O6 K4 O42 K1 87.8(3) . . . 1_455 ?
O12 K4 O42 K1 -165.9(3) . . . 1_455 ?
O41 K4 O42 K1 -115.5(2) . . . 1_455 ?
O23 K4 O42 K1 -71.4(2) 2 . . 1_455 ?
O22 K4 O42 K1 -26.77(14) 2 . . 1_455 ?
S2 K4 O42 K1 -51.27(12) 2 . . 1_455 ?
S4 K4 O42 K1 -134.4(3) . . . 1_455 ?
S1 K4 O42 K1 -166.39(13) . . . 1_455 ?
K2 K4 O42 K1 -114.55(12) 4_565 . . 1_455 ?
K1 K4 O42 K1 0.0 1_455 . . 1_455 ?
O6 K4 O42 K3 154.2(10) . . . . ?
O12 K4 O42 K3 -99.4(10) . . . . ?
O41 K4 O42 K3 -49.0(9) . . . . ?
O23 K4 O42 K3 -4.9(10) 2 . . . ?
O22 K4 O42 K3 39.7(10) 2 . . . ?
S2 K4 O42 K3 15.2(10) 2 . . . ?
S4 K4 O42 K3 -67.9(9) . . . . ?
S1 K4 O42 K3 -99.9(10) . . . . ?
K2 K4 O42 K3 -48.1(10) 4_565 . . . ?
K1 K4 O42 K3 66.5(9) 1_455 . . . ?
O43 K3 O42 S4 -7.5(2) . . . . ?
O11 K3 O42 S4 83.5(3) 4_565 . . . ?
O5 K3 O42 S4 -63.2(3) . . . . ?
O32 K3 O42 S4 -160.0(2) 1_455 . . . ?
O31 K3 O42 S4 -166.2(3) 1_455 . . . ?
O7 K3 O42 S4 56.8(12) . . . . ?
S3 K3 O42 S4 -161.0(2) 1_455 . . . ?
S4 K3 O42 S4 0.0 . . . . ?
K1 K3 O42 S4 -134.3(3) 1_455 . . . ?
K2 K3 O42 S4 -47.7(2) 2 . . . ?
O43 K3 O42 K1 126.8(2) . . . 1_455 ?
O11 K3 O42 K1 -142.2(2) 4_565 . . 1_455 ?
O5 K3 O42 K1 71.1(3) . . . 1_455 ?
O32 K3 O42 K1 -25.7(2) 1_455 . . 1_455 ?
O31 K3 O42 K1 -31.97(15) 1_455 . . 1_455 ?
O7 K3 O42 K1 -168.9(11) . . . 1_455 ?
S3 K3 O42 K1 -26.74(13) 1_455 . . 1_455 ?
S4 K3 O42 K1 134.3(3) . . . 1_455 ?
K1 K3 O42 K1 0.0 1_455 . . 1_455 ?
K2 K3 O42 K1 86.55(13) 2 . . 1_455 ?
O43 K3 O42 K4 60.5(10) . . . . ?
O11 K3 O42 K4 151.5(10) 4_565 . . . ?
O5 K3 O42 K4 4.8(11) . . . . ?
O32 K3 O42 K4 -92.0(10) 1_455 . . . ?
O31 K3 O42 K4 -98.3(10) 1_455 . . . ?
O7 K3 O42 K4 124.8(14) . . . . ?
S3 K3 O42 K4 -93.0(10) 1_455 . . . ?
S4 K3 O42 K4 68.0(9) . . . . ?
K1 K3 O42 K4 -66.3(9) 1_455 . . . ?
K2 K3 O42 K4 20.3(9) 2 . . . ?
O41 S4 O43 K3 -143.3(3) . . . . ?
O42 S4 O43 K3 -14.4(4) . . . . ?
C24 S4 O43 K3 101.3(3) . . . . ?
K4 S4 O43 K3 -99.4(7) . . . . ?
K2 S4 O43 K3 -118.1(3) 2 . . . ?
K3 S4 O43 K3 0.0 . . . . ?
O41 S4 O43 K2 -25.3(3) . . . 2 ?
O42 S4 O43 K2 103.7(3) . . . 2 ?
C24 S4 O43 K2 -140.6(2) . . . 2 ?
K4 S4 O43 K2 18.7(8) . . . 2 ?
K2 S4 O43 K2 0.0 2 . . 2 ?
K3 S4 O43 K2 118.1(3) . . . 2 ?
O11 K3 O43 S4 -78.7(3) 4_565 . . . ?
O5 K3 O43 S4 139.1(4) . . . . ?
O32 K3 O43 S4 72.5(5) 1_455 . . . ?
O31 K3 O43 S4 29.8(3) 1_455 . . . ?
O7 K3 O43 S4 -141.9(7) . . . . ?
O42 K3 O43 S4 8.0(2) . . . . ?
S3 K3 O43 S4 46.3(4) 1_455 . . . ?
S4 K3 O43 S4 0.0 . . . . ?
K1 K3 O43 S4 40.1(3) 1_455 . . . ?
K2 K3 O43 S4 108.0(4) 2 . . . ?
O11 K3 O43 K2 173.3(2) 4_565 . . 2 ?
O5 K3 O43 K2 31.1(3) . . . 2 ?
O32 K3 O43 K2 -35.4(5) 1_455 . . 2 ?
O31 K3 O43 K2 -78.1(2) 1_455 . . 2 ?
O7 K3 O43 K2 110.1(7) . . . 2 ?
O42 K3 O43 K2 -100.0(3) . . . 2 ?
S3 K3 O43 K2 -61.7(3) 1_455 . . 2 ?
S4 K3 O43 K2 -108.0(4) . . . 2 ?
K1 K3 O43 K2 -67.8(2) 1_455 . . 2 ?
K2 K3 O43 K2 0.0 2 . . 2 ?
O1 P1 C1 C6 54.1(8) . . . . ?
C13 P1 C1 C6 -73.5(8) . . . . ?
C8 P1 C1 C6 177.8(8) . . . . ?
K1 P1 C1 C6 29.3(7) . . . . ?
O1 P1 C1 C2 -121.0(5) . . . . ?
C13 P1 C1 C2 111.4(5) . . . . ?
C8 P1 C1 C2 2.7(6) . . . . ?
K1 P1 C1 C2 -145.8(5) . . . . ?
C6 C1 C2 C3 -0.1(11) . . . . ?
P1 C1 C2 C3 175.4(6) . . . . ?
C6 C1 C2 C7 -178.3(7) . . . . ?
P1 C1 C2 C7 -2.8(8) . . . . ?
C1 C2 C3 C4 -0.2(12) . . . . ?
C7 C2 C3 C4 177.6(8) . . . . ?
C2 C3 C4 C5 0.8(13) . . . . ?
C2 C3 C4 S1 -176.0(6) . . . . ?
O11 S1 C4 C3 -6.3(10) . . . . ?
O12 S1 C4 C3 -133.4(9) . . . . ?
O13 S1 C4 C3 113.6(9) . . . . ?
K4 S1 C4 C3 -120.3(7) . . . . ?
K2 S1 C4 C3 168.5(7) 4_565 . . . ?
O11 S1 C4 C5 176.8(8) . . . . ?
O12 S1 C4 C5 49.7(10) . . . . ?
O13 S1 C4 C5 -63.3(9) . . . . ?
K4 S1 C4 C5 62.8(11) . . . . ?
K2 S1 C4 C5 -8.4(8) 4_565 . . . ?
C3 C4 C5 C6 -1.0(15) . . . . ?
S1 C4 C5 C6 175.9(7) . . . . ?
C4 C5 C6 C1 0.7(14) . . . . ?
C2 C1 C6 C5 -0.1(13) . . . . ?
P1 C1 C6 C5 -174.8(7) . . . . ?
C3 C2 C7 C12 4.7(12) . . . . ?
C1 C2 C7 C12 -177.3(7) . . . . ?
C3 C2 C7 C8 -176.6(7) . . . . ?
C1 C2 C7 C8 1.3(9) . . . . ?
C12 C7 C8 C9 -2.4(10) . . . . ?
C2 C7 C8 C9 178.9(6) . . . . ?
C12 C7 C8 P1 179.6(5) . . . . ?
C2 C7 C8 P1 0.8(7) . . . . ?
O1 P1 C8 C9 -58.2(8) . . . . ?
C13 P1 C8 C9 68.8(7) . . . . ?
C1 P1 C8 C9 -179.9(7) . . . . ?
K1 P1 C8 C9 -83.7(7) . . . . ?
O1 P1 C8 C7 119.7(5) . . . . ?
C13 P1 C8 C7 -113.3(5) . . . . ?
C1 P1 C8 C7 -2.0(5) . . . . ?
K1 P1 C8 C7 94.2(6) . . . . ?
C7 C8 C9 C10 0.6(10) . . . . ?
P1 C8 C9 C10 178.3(5) . . . . ?
C8 C9 C10 C11 0.4(10) . . . . ?
C9 C10 C11 C12 0.4(10) . . . . ?
C9 C10 C11 S2 -175.4(5) . . . . ?
O23 S2 C11 C10 -140.7(5) . . . . ?
O22 S2 C11 C10 -20.4(6) . . . . ?
O21 S2 C11 C10 99.4(6) . . . . ?
K4 S2 C11 C10 -81.1(6) 2_545 . . . ?
O23 S2 C11 C12 43.3(6) . . . . ?
O22 S2 C11 C12 163.6(5) . . . . ?
O21 S2 C11 C12 -76.6(6) . . . . ?
K4 S2 C11 C12 103.0(5) 2_545 . . . ?
C10 C11 C12 C7 -2.2(10) . . . . ?
S2 C11 C12 C7 173.8(5) . . . . ?
C8 C7 C12 C11 3.0(9) . . . . ?
C2 C7 C12 C11 -178.4(6) . . . . ?
O1 P1 C13 C14 -6.3(6) . . . . ?
C8 P1 C13 C14 -137.6(5) . . . . ?
C1 P1 C13 C14 123.9(5) . . . . ?
K1 P1 C13 C14 28.1(6) . . . . ?
O1 P1 C13 C18 172.6(6) . . . . ?
C8 P1 C13 C18 41.4(7) . . . . ?
C1 P1 C13 C18 -57.2(7) . . . . ?
K1 P1 C13 C18 -153.0(5) . . . . ?
C18 C13 C14 C15 -0.2(10) . . . . ?
P1 C13 C14 C15 178.8(6) . . . . ?
C13 C14 C15 C16 -0.8(11) . . . . ?
C14 C15 C16 C17 1.1(12) . . . . ?
C15 C16 C17 C18 -0.4(13) . . . . ?
C16 C17 C18 C13 -0.6(13) . . . . ?
C14 C13 C18 C17 0.9(11) . . . . ?
P1 C13 C18 C17 -178.1(6) . . . . ?
O2 P2 C21 C26 52.0(8) . . . . ?
C33 P2 C21 C26 -72.8(8) . . . . ?
C28 P2 C21 C26 177.4(7) . . . . ?
O2 P2 C21 C22 -129.6(5) . . . . ?
C33 P2 C21 C22 105.6(5) . . . . ?
C28 P2 C21 C22 -4.2(5) . . . . ?
C26 C21 C22 C23 1.0(10) . . . . ?
P2 C21 C22 C23 -177.5(5) . . . . ?
C26 C21 C22 C27 -178.3(7) . . . . ?
P2 C21 C22 C27 3.1(7) . . . . ?
C21 C22 C23 C24 -1.5(9) . . . . ?
C27 C22 C23 C24 177.8(6) . . . . ?
C22 C23 C24 C25 1.1(10) . . . . ?
C22 C23 C24 S4 -175.3(5) . . . . ?
O41 S4 C24 C23 -42.0(6) . . . . ?
O42 S4 C24 C23 -162.6(6) . . . . ?
O43 S4 C24 C23 76.9(6) . . . . ?
K4 S4 C24 C23 -96.4(5) . . . . ?
K2 S4 C24 C23 18.4(7) 2 . . . ?
K3 S4 C24 C23 125.5(5) . . . . ?
O41 S4 C24 C25 141.5(6) . . . . ?
O42 S4 C24 C25 20.9(7) . . . . ?
O43 S4 C24 C25 -99.6(6) . . . . ?
K4 S4 C24 C25 87.1(6) . . . . ?
K2 S4 C24 C25 -158.1(4) 2 . . . ?
K3 S4 C24 C25 -51.0(6) . . . . ?
C23 C24 C25 C26 -0.1(11) . . . . ?
S4 C24 C25 C26 176.3(6) . . . . ?
C22 C21 C26 C25 -0.1(12) . . . . ?
P2 C21 C26 C25 178.2(6) . . . . ?
C24 C25 C26 C21 -0.4(12) . . . . ?
C23 C22 C27 C32 1.3(11) . . . . ?
C21 C22 C27 C32 -179.4(6) . . . . ?
C23 C22 C27 C28 -179.2(6) . . . . ?
C21 C22 C27 C28 0.1(8) . . . . ?
C32 C27 C28 C29 -1.8(10) . . . . ?
C22 C27 C28 C29 178.6(6) . . . . ?
C32 C27 C28 P2 176.3(5) . . . . ?
C22 C27 C28 P2 -3.3(7) . . . . ?
O2 P2 C28 C29 -54.4(8) . . . . ?
C33 P2 C28 C29 74.5(8) . . . . ?
C21 P2 C28 C29 -177.8(7) . . . . ?
O2 P2 C28 C27 127.8(5) . . . . ?
C33 P2 C28 C27 -103.4(6) . . . . ?
C21 P2 C28 C27 4.3(5) . . . . ?
C27 C28 C29 C30 2.1(11) . . . . ?
P2 C28 C29 C30 -175.6(6) . . . . ?
C28 C29 C30 C31 -0.8(11) . . . . ?
C29 C30 C31 C32 -0.7(11) . . . . ?
C29 C30 C31 S3 179.6(6) . . . . ?
O31 S3 C31 C30 -50.1(6) . . . . ?
O32 S3 C31 C30 69.1(6) . . . . ?
O33 S3 C31 C30 -170.5(6) . . . . ?
K3 S3 C31 C30 12.5(7) 1_655 . . . ?
O31 S3 C31 C32 130.3(5) . . . . ?
O32 S3 C31 C32 -110.6(5) . . . . ?
O33 S3 C31 C32 9.8(6) . . . . ?
K3 S3 C31 C32 -167.2(4) 1_655 . . . ?
C28 C27 C32 C31 0.2(9) . . . . ?
C22 C27 C32 C31 179.7(6) . . . . ?
C30 C31 C32 C27 1.0(9) . . . . ?
S3 C31 C32 C27 -179.4(5) . . . . ?
O2 P2 C33 C34 161.7(10) . . . . ?
C21 P2 C33 C34 -69.9(11) . . . . ?
C28 P2 C33 C34 28.4(11) . . . . ?
O2 P2 C33 C38 -20.9(9) . . . . ?
C21 P2 C33 C38 107.4(8) . . . . ?
C28 P2 C33 C38 -154.3(8) . . . . ?
C38 C33 C34 C35 -2.6(23) . . . . ?
P2 C33 C34 C35 174.7(14) . . . . ?
C33 C34 C35 C36 -1.7(30) . . . . ?
C34 C35 C36 C37 5.7(30) . . . . ?
C35 C36 C37 C38 -5.4(26) . . . . ?
C34 C33 C38 C37 2.8(18) . . . . ?
P2 C33 C38 C37 -174.6(10) . . . . ?
C36 C37 C38 C33 1.3(22) . . . . ?
